data_7152331
loop_
_publ_author_name
'Shu, Xiaoyan'
'Fan, Jiazeng'
'Li, Jian'
'Wang, Xiaoyang'
'Chen, Wei'
'Jia, Xueshun'
'Li, Chunju'

_publ_section_title
;
 Complexation of neutral 1,4-dihalobutanes with simple pillar[5]arenes
 that is dominated by dispersion forces.
;
_journal_issue 17
_journal_name_full 'Organic &amp; biomolecular chemistry'
_journal_page_first 3393
_journal_page_last 3397
_journal_paper_doi 10.1039/c2ob25251a
_journal_volume 10
_journal_year 2012
_chemical_formula_sum 'C119 H198 Cl2 O10'
_chemical_formula_weight 1859.68
_chemical_name_systematic
;
?
;
_space_group_IT_number 14
_symmetry_cell_setting monoclinic
_symmetry_space_group_name_Hall '-P 2ybc'
_symmetry_space_group_name_H-M 'P 1 21/c 1'
_atom_sites_solution_hydrogens geom
_atom_sites_solution_primary direct
_atom_sites_solution_secondary difmap
_audit_creation_method SHELXL-97
_cell_angle_alpha 90.00
_cell_angle_beta 98.280(4)
_cell_angle_gamma 90.00
_cell_formula_units_Z 4
_cell_length_a 21.897(4)
_cell_length_b 21.540(4)
_cell_length_c 25.200(5)
_cell_measurement_reflns_used 9941
_cell_measurement_temperature 173(2)
_cell_measurement_theta_max 26.93
_cell_measurement_theta_min 2.21
_cell_volume 11762(4)
_computing_cell_refinement 'Bruker SAINT'
_computing_data_collection 'Bruker APEX2'
_computing_data_reduction 'Bruker SAINT'
_computing_molecular_graphics 'Bruker SHELXTL'
_computing_publication_material 'Bruker SHELXTL'
_computing_structure_refinement 'SHELXL-97 (Sheldrick, 2008)'
_computing_structure_solution 'SHELXS-97 (Sheldrick, 2008)'
_diffrn_ambient_temperature 173(2)
_diffrn_measured_fraction_theta_full 0.966
_diffrn_measured_fraction_theta_max 0.966
_diffrn_measurement_device_type 'Bruker APEX-II CCD'
_diffrn_measurement_method '\f and \w scans'
_diffrn_radiation_monochromator graphite
_diffrn_radiation_source 'fine-focus sealed tube'
_diffrn_radiation_type MoK\a
_diffrn_radiation_wavelength 0.71073
_diffrn_reflns_av_R_equivalents 0.0646
_diffrn_reflns_av_sigmaI/netI 0.0773
_diffrn_reflns_limit_h_max 23
_diffrn_reflns_limit_h_min -25
_diffrn_reflns_limit_k_max 25
_diffrn_reflns_limit_k_min -25
_diffrn_reflns_limit_l_max 29
_diffrn_reflns_limit_l_min -24
_diffrn_reflns_number 55903
_diffrn_reflns_theta_full 25.00
_diffrn_reflns_theta_max 25.00
_diffrn_reflns_theta_min 1.25
_exptl_absorpt_coefficient_mu 0.108
_exptl_absorpt_correction_T_max 0.9683
_exptl_absorpt_correction_T_min 0.9632
_exptl_absorpt_correction_type multi-scan
_exptl_absorpt_process_details SADABS
_exptl_crystal_colour colourless
_exptl_crystal_density_diffrn 1.050
_exptl_crystal_density_method 'not measured'
_exptl_crystal_description block
_exptl_crystal_F_000 4104
_exptl_crystal_size_max 0.35
_exptl_crystal_size_mid 0.34
_exptl_crystal_size_min 0.30
_refine_diff_density_max 1.130
_refine_diff_density_min -0.723
_refine_diff_density_rms 0.086
_refine_ls_extinction_method none
_refine_ls_goodness_of_fit_ref 1.508
_refine_ls_hydrogen_treatment constr
_refine_ls_matrix_type full
_refine_ls_number_parameters 1171
_refine_ls_number_reflns 20013
_refine_ls_number_restraints 18
_refine_ls_restrained_S_all 1.537
_refine_ls_R_factor_all 0.2188
_refine_ls_R_factor_gt 0.1394
_refine_ls_shift/su_max 0.230
_refine_ls_shift/su_mean 0.006
_refine_ls_structure_factor_coef Fsqd
_refine_ls_weighting_details 'calc w=1/[\s^2^(Fo^2^)+(0.1000P)^2^+20.0282P] where P=(Fo^2^+2Fc^2^)/3'
_refine_ls_weighting_scheme calc
_refine_ls_wR_factor_gt 0.3347
_refine_ls_wR_factor_ref 0.3894
_reflns_number_gt 11160
_reflns_number_total 20013
_reflns_threshold_expression >2sigma(I)
_cod_data_source_file c2ob25251a.txt
_cod_data_source_block mo_11012a_0m
_cod_depositor_comments
;
The following automatic conversions were performed:

'_symmetry_cell_setting' value 'Monoclinic' changed to 'monoclinic'
according to /home/saulius/struct/CIF-dictionaries/cif_core.dic
dictionary named 'cif_core.dic' version 2.4.1 from
2010-06-29.

'_refine_ls_hydrogen_treatment' value 'CONSTR' changed
to 'constr' according to
/home/saulius/struct/CIF-dictionaries/cif_core.dic dictionary named
'cif_core.dic' version 2.4.1 from 2010-06-29.

Automatic conversion script
Id: cif_fix_values 1715 2011-07-08 13:25:40Z adriana 
;
_cod_original_cell_volume 11761(4)
_cod_original_sg_symbol_H-M P2(1)/c
_cod_original_formula_sum 'C59.50 H99 Cl O5'
_cod_database_code 7152331

loop_
_symmetry_equiv_pos_as_xyz
'x, y, z'
'-x, y+1/2, -z+1/2'
'-x, -y, -z'
'x, -y-1/2, z-1/2'

loop_
_atom_site_label
_atom_site_type_symbol
_atom_site_fract_x
_atom_site_fract_y
_atom_site_fract_z
_atom_site_U_iso_or_equiv
_atom_site_adp_type
_atom_site_occupancy
_atom_site_symmetry_multiplicity
_atom_site_calc_flag
_atom_site_refinement_flags
O1 O -0.11086(18) 0.48905(18) 0.64211(16) 0.0420(10) Uani 1 1 d .
O2 O 0.02794(17) 0.39623(17) 0.49267(14) 0.0362(9) Uani 1 1 d .
O3 O 0.02805(18) 0.45190(17) 0.82652(15) 0.0399(10) Uani 1 1 d .
O4 O 0.13303(18) 0.51956(19) 0.64823(15) 0.0436(10) Uani 1 1 d .
O5 O 0.02581(18) 0.22792(18) 0.82585(17) 0.0449(10) Uani 1 1 d .
O6 O 0.23684(19) 0.34831(19) 0.78310(18) 0.0515(11) Uani 1 1 d .
O7 O -0.08564(17) 0.11736(18) 0.65800(16) 0.0423(10) Uani 1 1 d .
O8 O 0.16851(18) 0.14429(19) 0.68749(16) 0.0454(10) Uani 1 1 d .
O9 O -0.17155(17) 0.28367(17) 0.53861(16) 0.0417(10) Uani 1 1 d .
O10 O 0.04506(18) 0.16833(17) 0.50310(17) 0.0453(10) Uani 1 1 d .
C1 C -0.0791(2) 0.4662(2) 0.6030(2) 0.0307(12) Uani 1 1 d .
C2 C -0.0191(2) 0.4899(2) 0.6030(2) 0.0304(12) Uani 1 1 d .
C3 C 0.0164(3) 0.4667(2) 0.5661(2) 0.0321(12) Uani 1 1 d .
H3 H 0.0570 0.4823 0.5662 0.038 Uiso 1 1 calc R
C4 C -0.0057(2) 0.4218(2) 0.5294(2) 0.0286(12) Uani 1 1 d .
C5 C -0.0668(3) 0.3999(2) 0.5273(2) 0.0311(12) Uani 1 1 d .
C6 C -0.1020(3) 0.4230(2) 0.5647(2) 0.0331(13) Uani 1 1 d .
H6 H -0.1432 0.4086 0.5639 0.040 Uiso 1 1 calc R
C7 C 0.0067(3) 0.5391(2) 0.6429(2) 0.0367(13) Uani 1 1 d .
H7A H -0.0278 0.5629 0.6544 0.044 Uiso 1 1 calc R
H7B H 0.0323 0.5683 0.6253 0.044 Uiso 1 1 calc R
C8 C 0.0454(2) 0.5113(2) 0.6917(2) 0.0302(12) Uani 1 1 d .
C9 C 0.1083(2) 0.4991(2) 0.6927(2) 0.0304(12) Uani 1 1 d .
C10 C 0.1416(3) 0.4708(2) 0.7370(2) 0.0367(13) Uani 1 1 d .
H10 H 0.1843 0.4625 0.7371 0.044 Uiso 1 1 calc R
C11 C 0.1145(3) 0.4542(2) 0.7811(2) 0.0317(12) Uani 1 1 d .
C12 C 0.0518(2) 0.4671(2) 0.7808(2) 0.0293(12) Uani 1 1 d .
C13 C 0.0187(3) 0.4945(2) 0.7361(2) 0.0331(13) Uani 1 1 d .
H13 H -0.0241 0.5022 0.7358 0.040 Uiso 1 1 calc R
C14 C 0.1513(3) 0.4191(3) 0.8280(2) 0.0411(14) Uani 1 1 d .
H14A H 0.1956 0.4299 0.8308 0.049 Uiso 1 1 calc R
H14B H 0.1366 0.4310 0.8620 0.049 Uiso 1 1 calc R
C15 C 0.1428(3) 0.3502(2) 0.8189(2) 0.0338(13) Uani 1 1 d .
C16 C 0.1851(3) 0.3163(2) 0.7939(2) 0.0338(13) Uani 1 1 d .
C17 C 0.1756(3) 0.2539(3) 0.7823(2) 0.0371(13) Uani 1 1 d .
H17 H 0.2060 0.2311 0.7672 0.044 Uiso 1 1 calc R
C18 C 0.1219(2) 0.2241(2) 0.7926(2) 0.0316(12) Uani 1 1 d .
C19 C 0.0788(2) 0.2586(2) 0.8166(2) 0.0308(12) Uani 1 1 d .
C20 C 0.0903(3) 0.3197(3) 0.8301(2) 0.0349(13) Uani 1 1 d .
H20 H 0.0615 0.3418 0.8477 0.042 Uiso 1 1 calc R
C21 C 0.1104(3) 0.1558(3) 0.7787(2) 0.0416(15) Uani 1 1 d .
H21A H 0.1507 0.1343 0.7815 0.050 Uiso 1 1 calc R
H21B H 0.0873 0.1371 0.8058 0.050 Uiso 1 1 calc R
C22 C 0.0755(2) 0.1439(2) 0.7243(2) 0.0330(13) Uani 1 1 d .
C23 C 0.1043(2) 0.1373(2) 0.6789(2) 0.0325(13) Uani 1 1 d .
C24 C 0.0713(3) 0.1235(2) 0.6285(2) 0.0388(14) Uani 1 1 d .
H24 H 0.0927 0.1184 0.5986 0.047 Uiso 1 1 calc R
C25 C 0.0072(3) 0.1172(2) 0.6219(2) 0.0345(13) Uani 1 1 d .
C26 C -0.0221(2) 0.1242(2) 0.6663(2) 0.0316(12) Uani 1 1 d .
C27 C 0.0111(3) 0.1380(2) 0.7170(2) 0.0400(14) Uani 1 1 d .
H27 H -0.0105 0.1435 0.7468 0.048 Uiso 1 1 calc R
C28 C -0.0282(3) 0.1047(3) 0.5667(2) 0.0449(15) Uani 1 1 d .
H28A H -0.0650 0.0790 0.5698 0.054 Uiso 1 1 calc R
H28B H -0.0018 0.0820 0.5446 0.054 Uiso 1 1 calc R
C29 C -0.0480(3) 0.1670(2) 0.5404(2) 0.0323(13) Uani 1 1 d .
C30 C -0.0077(2) 0.1991(2) 0.5116(2) 0.0328(13) Uani 1 1 d .
C31 C -0.0235(3) 0.2584(2) 0.4925(2) 0.0325(13) Uani 1 1 d .
H31 H 0.0035 0.2801 0.4727 0.039 Uiso 1 1 calc R
C32 C -0.0781(2) 0.2867(2) 0.5022(2) 0.0295(12) Uani 1 1 d .
C33 C -0.1174(2) 0.2537(2) 0.5301(2) 0.0320(12) Uani 1 1 d .
C34 C -0.1027(3) 0.1941(2) 0.5485(2) 0.0330(13) Uani 1 1 d .
H34 H -0.1306 0.1719 0.5670 0.040 Uiso 1 1 calc R
C35 C -0.0924(3) 0.3532(2) 0.4848(2) 0.0383(14) Uani 1 1 d .
H35A H -0.1377 0.3585 0.4766 0.046 Uiso 1 1 calc R
H35B H -0.0746 0.3616 0.4515 0.046 Uiso 1 1 calc R
C36 C -0.1677(3) 0.4601(3) 0.6489(2) 0.0395(14) Uani 1 1 d .
H36A H -0.1625 0.4145 0.6504 0.047 Uiso 1 1 calc R
H36B H -0.1997 0.4703 0.6183 0.047 Uiso 1 1 calc R
C37 C -0.1870(3) 0.4830(3) 0.6999(3) 0.0507(17) Uani 1 1 d .
H37A H -0.1929 0.5286 0.6975 0.061 Uiso 1 1 calc R
H37B H -0.1535 0.4747 0.7298 0.061 Uiso 1 1 calc R
C38 C -0.2452(3) 0.4538(3) 0.7125(3) 0.0589(19) Uani 1 1 d .
H38A H -0.2387 0.4084 0.7155 0.071 Uiso 1 1 calc R
H38B H -0.2782 0.4612 0.6819 0.071 Uiso 1 1 calc R
C39 C -0.2674(3) 0.4765(4) 0.7628(3) 0.070(2) Uani 1 1 d .
H39A H -0.2336 0.4705 0.7930 0.084 Uiso 1 1 calc R
H39B H -0.2748 0.5217 0.7591 0.084 Uiso 1 1 calc R
C40 C -0.3237(4) 0.4474(4) 0.7777(4) 0.091(3) Uani 1 1 d .
H40A H -0.3569 0.4514 0.7468 0.109 Uiso 1 1 calc R
H40B H -0.3155 0.4025 0.7834 0.109 Uiso 1 1 calc R
C41 C -0.3473(4) 0.4721(5) 0.8257(4) 0.095(3) Uani 1 1 d .
H41A H -0.3144 0.4672 0.8567 0.114 Uiso 1 1 calc R
H41B H -0.3544 0.5172 0.8203 0.114 Uiso 1 1 calc R
C42 C -0.4038(7) 0.4449(7) 0.8400(6) 0.170(7) Uani 1 1 d .
H42A H -0.3985 0.3993 0.8428 0.204 Uiso 1 1 calc R
H42B H -0.4381 0.4533 0.8108 0.204 Uiso 1 1 calc R
C43 C -0.4215(9) 0.4689(9) 0.8920(8) 0.240(10) Uani 1 1 d .
H43A H -0.3869 0.4921 0.9116 0.359 Uiso 1 1 calc R
H43B H -0.4318 0.4339 0.9139 0.359 Uiso 1 1 calc R
H43C H -0.4574 0.4964 0.8843 0.359 Uiso 1 1 calc R
C44 C 0.0914(2) 0.4149(3) 0.4962(2) 0.0341(13) Uani 1 1 d .
H44A H 0.1138 0.4045 0.5320 0.041 Uiso 1 1 calc R
H44B H 0.0939 0.4604 0.4910 0.041 Uiso 1 1 calc R
C45 C 0.1202(3) 0.3817(3) 0.4535(2) 0.0378(13) Uani 1 1 d .
H45A H 0.0968 0.3918 0.4180 0.045 Uiso 1 1 calc R
H45B H 0.1170 0.3363 0.4590 0.045 Uiso 1 1 calc R
C46 C 0.1871(3) 0.3983(3) 0.4534(2) 0.0442(15) Uani 1 1 d .
H46A H 0.2115 0.3829 0.4870 0.053 Uiso 1 1 calc R
H46B H 0.1911 0.4441 0.4530 0.053 Uiso 1 1 calc R
C47 C 0.2137(3) 0.3718(3) 0.4063(3) 0.0489(16) Uani 1 1 d .
H47A H 0.2108 0.3260 0.4080 0.059 Uiso 1 1 calc R
H47B H 0.1873 0.3853 0.3731 0.059 Uiso 1 1 calc R
C48 C 0.2794(3) 0.3885(4) 0.4015(3) 0.0543(18) Uani 1 1 d .
H48A H 0.3062 0.3738 0.4340 0.065 Uiso 1 1 calc R
H48B H 0.2827 0.4343 0.4006 0.065 Uiso 1 1 calc R
C49 C 0.3038(3) 0.3626(4) 0.3530(3) 0.0610(19) Uani 1 1 d .
H49A H 0.3005 0.3168 0.3540 0.073 Uiso 1 1 calc R
H49B H 0.2767 0.3771 0.3205 0.073 Uiso 1 1 calc R
C50 C 0.3689(3) 0.3790(5) 0.3474(4) 0.085(3) Uani 1 1 d .
H50A H 0.3961 0.3650 0.3800 0.102 Uiso 1 1 calc R
H50B H 0.3723 0.4248 0.3457 0.102 Uiso 1 1 calc R
C51 C 0.3922(4) 0.3515(5) 0.2989(4) 0.103(3) Uani 1 1 d .
H51A H 0.3868 0.3063 0.2990 0.155 Uiso 1 1 calc R
H51B H 0.4361 0.3613 0.3002 0.155 Uiso 1 1 calc R
H51C H 0.3689 0.3689 0.2662 0.155 Uiso 1 1 calc R
C52 C -0.0369(3) 0.4606(3) 0.8270(2) 0.0374(13) Uani 1 1 d .
H52A H -0.0606 0.4321 0.8009 0.045 Uiso 1 1 calc R
H52B H -0.0486 0.5038 0.8167 0.045 Uiso 1 1 calc R
C53 C -0.0512(3) 0.4473(3) 0.8824(2) 0.0405(14) Uani 1 1 d .
H53A H -0.0388 0.4042 0.8923 0.049 Uiso 1 1 calc R
H53B H -0.0265 0.4755 0.9082 0.049 Uiso 1 1 calc R
C54 C -0.1181(3) 0.4555(3) 0.8871(3) 0.0481(16) Uani 1 1 d .
H54A H -0.1421 0.4231 0.8653 0.058 Uiso 1 1 calc R
H54B H -0.1319 0.4963 0.8718 0.058 Uiso 1 1 calc R
C55 C -0.1328(3) 0.4518(3) 0.9440(3) 0.0578(19) Uani 1 1 d .
H55A H -0.1198 0.4106 0.9591 0.069 Uiso 1 1 calc R
H55B H -0.1082 0.4836 0.9660 0.069 Uiso 1 1 calc R
C56 C -0.1996(3) 0.4611(3) 0.9489(3) 0.063(2) Uani 1 1 d .
H56A H -0.2240 0.4285 0.9277 0.076 Uiso 1 1 calc R
H56B H -0.2129 0.5017 0.9327 0.076 Uiso 1 1 calc R
C57 C -0.2148(4) 0.4595(4) 1.0061(3) 0.081(3) Uani 1 1 d .
H57A H -0.2022 0.4187 1.0222 0.098 Uiso 1 1 calc R
H57B H -0.1903 0.4918 1.0274 0.098 Uiso 1 1 calc R
C58 C -0.2824(4) 0.4697(5) 1.0099(4) 0.096(3) Uani 1 1 d .
H58A H -0.2951 0.5108 0.9944 0.115 Uiso 1 1 calc R
H58B H -0.3071 0.4377 0.9884 0.115 Uiso 1 1 calc R
C59 C -0.2962(5) 0.4671(6) 1.0659(5) 0.129(4) Uani 1 1 d .
H59A H -0.2847 0.4262 1.0812 0.193 Uiso 1 1 calc R
H59B H -0.3404 0.4741 1.0660 0.193 Uiso 1 1 calc R
H59C H -0.2725 0.4993 1.0873 0.193 Uiso 1 1 calc R
C60 C 0.1931(3) 0.4996(3) 0.6409(2) 0.0407(14) Uani 1 1 d .
H60A H 0.1939 0.4539 0.6371 0.049 Uiso 1 1 calc R
H60B H 0.2233 0.5116 0.6723 0.049 Uiso 1 1 calc R
C61 C 0.2092(3) 0.5303(3) 0.5906(2) 0.0459(15) Uani 1 1 d .
H61A H 0.1767 0.5206 0.5603 0.055 Uiso 1 1 calc R
H61B H 0.2099 0.5759 0.5958 0.055 Uiso 1 1 calc R
C62 C 0.2697(3) 0.5102(3) 0.5767(3) 0.0540(17) Uani 1 1 d .
H62A H 0.2685 0.4649 0.5701 0.065 Uiso 1 1 calc R
H62B H 0.3020 0.5183 0.6077 0.065 Uiso 1 1 calc R
C63 C 0.2874(3) 0.5430(3) 0.5274(3) 0.0533(17) Uani 1 1 d .
H63A H 0.2543 0.5360 0.4968 0.064 Uiso 1 1 calc R
H63B H 0.2897 0.5882 0.5345 0.064 Uiso 1 1 calc R
C64 C 0.3477(3) 0.5219(3) 0.5118(3) 0.0598(19) Uani 1 1 d .
H64A H 0.3465 0.4762 0.5079 0.072 Uiso 1 1 calc R
H64B H 0.3810 0.5320 0.5415 0.072 Uiso 1 1 calc R
C65 C 0.3641(3) 0.5499(3) 0.4607(3) 0.0625(19) Uani 1 1 d .
H65A H 0.3672 0.5955 0.4651 0.075 Uiso 1 1 calc R
H65B H 0.3303 0.5412 0.4311 0.075 Uiso 1 1 calc R
C66 C 0.4239(4) 0.5259(4) 0.4448(4) 0.087(3) Uani 1 1 d .
H66A H 0.4582 0.5368 0.4733 0.104 Uiso 1 1 calc R
H66B H 0.4218 0.4801 0.4424 0.104 Uiso 1 1 calc R
C67 C 0.4381(5) 0.5514(5) 0.3921(4) 0.113(4) Uani 1 1 d .
H67A H 0.4095 0.5334 0.3626 0.170 Uiso 1 1 calc R
H67B H 0.4806 0.5405 0.3876 0.170 Uiso 1 1 calc R
H67C H 0.4336 0.5966 0.3918 0.170 Uiso 1 1 calc R
C68 C -0.0219(3) 0.2654(3) 0.8429(2) 0.0420(14) Uani 1 1 d .
H68A H -0.0318 0.3004 0.8177 0.050 Uiso 1 1 calc R
H68B H -0.0074 0.2829 0.8789 0.050 Uiso 1 1 calc R
C69 C -0.0788(3) 0.2268(3) 0.8450(3) 0.0459(15) Uani 1 1 d .
H69A H -0.0688 0.1918 0.8702 0.055 Uiso 1 1 calc R
H69B H -0.0934 0.2095 0.8090 0.055 Uiso 1 1 calc R
C70 C -0.1292(3) 0.2668(3) 0.8634(3) 0.0522(17) Uani 1 1 d .
H70A H -0.1128 0.2859 0.8982 0.063 Uiso 1 1 calc R
H70B H -0.1395 0.3008 0.8371 0.063 Uiso 1 1 calc R
C71 C -0.1880(3) 0.2317(3) 0.8695(3) 0.0601(19) Uani 1 1 d .
H71A H -0.2069 0.2162 0.8338 0.072 Uiso 1 1 calc R
H71B H -0.1773 0.1951 0.8928 0.072 Uiso 1 1 calc R
C72 C -0.2350(4) 0.2710(4) 0.8931(3) 0.074(2) Uani 1 1 d .
H72A H -0.2150 0.2892 0.9274 0.089 Uiso 1 1 calc R
H72B H -0.2481 0.3057 0.8683 0.089 Uiso 1 1 calc R
C73 C -0.2914(4) 0.2349(5) 0.9033(4) 0.102(3) Uani 1 1 d .
H73A H -0.2780 0.1998 0.9276 0.122 Uiso 1 1 calc R
H73B H -0.3115 0.2172 0.8689 0.122 Uiso 1 1 calc R
C74 C -0.3387(5) 0.2734(6) 0.9278(5) 0.136(5) Uani 1 1 d .
H74A H -0.3527 0.3081 0.9033 0.163 Uiso 1 1 calc R
H74B H -0.3186 0.2915 0.9621 0.163 Uiso 1 1 calc R
C75 C -0.3954(5) 0.2356(8) 0.9385(6) 0.190(7) Uani 1 1 d .
H75A H -0.4171 0.2197 0.9045 0.285 Uiso 1 1 calc R
H75B H -0.4233 0.2623 0.9555 0.285 Uiso 1 1 calc R
H75C H -0.3820 0.2008 0.9624 0.285 Uiso 1 1 calc R
C76 C 0.2757(3) 0.3211(3) 0.7494(3) 0.063(2) Uani 1 1 d .
H76A H 0.2513 0.3073 0.7153 0.075 Uiso 1 1 calc R
H76B H 0.2975 0.2847 0.7672 0.075 Uiso 1 1 calc R
C77 C 0.3212(4) 0.3705(4) 0.7392(4) 0.097(3) Uani 1 1 d .
H77A H 0.2979 0.4063 0.7220 0.117 Uiso 1 1 calc R
H77B H 0.3429 0.3848 0.7742 0.117 Uiso 1 1 calc R
C78 C 0.3676(5) 0.3523(6) 0.7058(5) 0.126(4) Uani 1 1 d .
H78A H 0.3875 0.3133 0.7200 0.151 Uiso 1 1 calc R
H78B H 0.3998 0.3848 0.7081 0.151 Uiso 1 1 calc R
C79 C 0.3416(5) 0.3431(5) 0.6490(5) 0.111(4) Uani 1 1 d .
H79A H 0.3117 0.3768 0.6376 0.133 Uiso 1 1 calc R
H79B H 0.3189 0.3032 0.6452 0.133 Uiso 1 1 calc R
C80 C 0.3925(6) 0.3428(6) 0.6115(6) 0.134(5) Uani 1 1 d .
H80A H 0.4125 0.3841 0.6139 0.161 Uiso 1 1 calc R
H80B H 0.4243 0.3121 0.6260 0.161 Uiso 1 1 calc R
C81 C 0.3739(6) 0.3290(7) 0.5559(5) 0.143(5) Uani 1 1 d D
H81A H 0.3361 0.3533 0.5438 0.172 Uiso 1 1 calc R
H81B H 0.3622 0.2846 0.5533 0.172 Uiso 1 1 calc R
C82 C 0.4188(7) 0.3406(9) 0.5156(7) 0.209(9) Uani 1 1 d D
H82A H 0.3953 0.3359 0.4792 0.250 Uiso 1 1 calc R
H82B H 0.4321 0.3844 0.5194 0.250 Uiso 1 1 calc R
C83 C 0.4665(7) 0.3078(8) 0.5178(7) 0.202(8) Uani 1 1 d D
H83A H 0.4914 0.3223 0.4910 0.304 Uiso 1 1 calc R
H83B H 0.4547 0.2644 0.5105 0.304 Uiso 1 1 calc R
H83C H 0.4905 0.3110 0.5536 0.304 Uiso 1 1 calc R
C84 C -0.1188(3) 0.1257(3) 0.7024(2) 0.0422(14) Uani 1 1 d .
H84A H -0.1157 0.1695 0.7144 0.051 Uiso 1 1 calc R
H84B H -0.1009 0.0990 0.7326 0.051 Uiso 1 1 calc R
C85 C -0.1856(3) 0.1087(3) 0.6850(3) 0.0495(16) Uani 1 1 d .
H85A H -0.2026 0.1346 0.6539 0.059 Uiso 1 1 calc R
H85B H -0.1882 0.0647 0.6734 0.059 Uiso 1 1 calc R
C86 C -0.2237(3) 0.1178(4) 0.7294(3) 0.062(2) Uani 1 1 d .
H86A H -0.2277 0.1628 0.7361 0.074 Uiso 1 1 calc R
H86B H -0.2021 0.0987 0.7626 0.074 Uiso 1 1 calc R
C87 C -0.2885(4) 0.0891(5) 0.7163(4) 0.092(3) Uani 1 1 d .
H87A H -0.3103 0.1091 0.6835 0.110 Uiso 1 1 calc R
H87B H -0.2842 0.0444 0.7083 0.110 Uiso 1 1 calc R
C88 C -0.3272(4) 0.0956(6) 0.7604(5) 0.135(5) Uani 1 1 d .
H88A H -0.3358 0.1402 0.7655 0.162 Uiso 1 1 calc R
H88B H -0.3036 0.0799 0.7942 0.162 Uiso 1 1 calc R
C89 C -0.3904(5) 0.0594(7) 0.7489(7) 0.192(8) Uani 1 1 d D
H89A H -0.4150 0.0766 0.7161 0.230 Uiso 1 1 calc R
H89B H -0.3819 0.0152 0.7419 0.230 Uiso 1 1 calc R
C90 C -0.4270(7) 0.0635(11) 0.7940(9) 0.36(2) Uani 1 1 d D
H90A H -0.4028 0.0468 0.8271 0.431 Uiso 1 1 calc R
H90B H -0.4373 0.1073 0.8004 0.431 Uiso 1 1 calc R
C91 C -0.4829(10) 0.0279(11) 0.7804(14) 0.85(7) Uani 1 1 d D
H91A H -0.5074 0.0299 0.8100 1.270 Uiso 1 1 calc R
H91B H -0.4724 -0.0155 0.7740 1.270 Uiso 1 1 calc R
H91C H -0.5069 0.0450 0.7479 1.270 Uiso 1 1 calc R
C92 C 0.2005(3) 0.1407(3) 0.6422(3) 0.0451(15) Uani 1 1 d .
H92A H 0.1845 0.1726 0.6155 0.054 Uiso 1 1 calc R
H92B H 0.1939 0.0994 0.6251 0.054 Uiso 1 1 calc R
C93 C 0.2681(3) 0.1509(3) 0.6598(3) 0.0484(16) Uani 1 1 d .
H93A H 0.2834 0.1199 0.6875 0.058 Uiso 1 1 calc R
H93B H 0.2745 0.1926 0.6760 0.058 Uiso 1 1 calc R
C94 C 0.3045(3) 0.1455(4) 0.6135(3) 0.0578(18) Uani 1 1 d .
H94A H 0.2908 0.1784 0.5871 0.069 Uiso 1 1 calc R
H94B H 0.2952 0.1050 0.5956 0.069 Uiso 1 1 calc R
C95 C 0.3738(3) 0.1508(4) 0.6299(3) 0.065(2) Uani 1 1 d .
H95A H 0.3873 0.1199 0.6582 0.078 Uiso 1 1 calc R
H95B H 0.3836 0.1926 0.6452 0.078 Uiso 1 1 calc R
C96 C 0.4097(4) 0.1404(5) 0.5828(4) 0.090(3) Uani 1 1 d .
H96A H 0.3987 0.0992 0.5666 0.109 Uiso 1 1 calc R
H96B H 0.3974 0.1723 0.5550 0.109 Uiso 1 1 calc R
C97 C 0.4785(4) 0.1435(5) 0.5997(5) 0.110(4) Uani 1 1 d D
H97A H 0.4906 0.1213 0.6340 0.132 Uiso 1 1 calc R
H97B H 0.4927 0.1871 0.6039 0.132 Uiso 1 1 calc R
C98 C 0.5121(6) 0.1039(15) 0.5429(8) 0.34(2) Uani 1 1 d D
H98A H 0.5212 0.0592 0.5487 0.411 Uiso 1 1 calc R
H98B H 0.4891 0.1118 0.5068 0.411 Uiso 1 1 calc R
C99 C 0.5617(10) 0.1421(9) 0.5567(9) 0.37(2) Uani 1 1 d D
H99A H 0.5921 0.1350 0.5325 0.555 Uiso 1 1 calc R
H99B H 0.5804 0.1332 0.5937 0.555 Uiso 1 1 calc R
H99C H 0.5480 0.1855 0.5540 0.555 Uiso 1 1 calc R
C100 C -0.2098(3) 0.2528(3) 0.5713(3) 0.0574(19) Uani 1 1 d .
H10A H -0.1849 0.2408 0.6058 0.069 Uiso 1 1 calc R
H10B H -0.2267 0.2144 0.5532 0.069 Uiso 1 1 calc R
C101 C -0.2612(4) 0.2939(3) 0.5818(4) 0.079(3) Uani 1 1 d .
H10C H -0.2899 0.3004 0.5481 0.094 Uiso 1 1 calc R
H10D H -0.2447 0.3348 0.5948 0.094 Uiso 1 1 calc R
C102 C -0.2963(6) 0.2635(5) 0.6247(6) 0.157(6) Uani 1 1 d .
H10E H -0.3133 0.2234 0.6100 0.188 Uiso 1 1 calc R
H10F H -0.2656 0.2539 0.6564 0.188 Uiso 1 1 calc R
C103 C -0.3425(5) 0.2949(5) 0.6418(4) 0.114(4) Uani 1 1 d .
H10G H -0.3743 0.3026 0.6104 0.137 Uiso 1 1 calc R
H10H H -0.3261 0.3359 0.6547 0.137 Uiso 1 1 calc R
C104 C -0.3751(5) 0.2664(6) 0.6863(5) 0.127(4) Uani 1 1 d .
H10I H -0.3876 0.2237 0.6751 0.152 Uiso 1 1 calc R
H10J H -0.3442 0.2629 0.7190 0.152 Uiso 1 1 calc R
C105 C -0.4298(7) 0.2984(8) 0.7014(6) 0.171(6) Uani 1 1 d D
H10K H -0.4575 0.3082 0.6678 0.205 Uiso 1 1 calc R
H10L H -0.4156 0.3384 0.7181 0.205 Uiso 1 1 calc R
C106 C -0.4692(7) 0.2660(11) 0.7395(6) 0.252(12) Uani 1 1 d D
H10Q H -0.5040 0.2932 0.7456 0.302 Uiso 1 1 calc R
H10R H -0.4865 0.2268 0.7231 0.302 Uiso 1 1 calc R
C108 C 0.0931(3) 0.2033(3) 0.4843(2) 0.0417(14) Uani 1 1 d .
H10M H 0.1066 0.2373 0.5098 0.050 Uiso 1 1 calc R
H10N H 0.0777 0.2220 0.4490 0.050 Uiso 1 1 calc R
C109 C 0.1462(3) 0.1613(3) 0.4794(2) 0.0451(15) Uani 1 1 d .
H10O H 0.1323 0.1273 0.4541 0.054 Uiso 1 1 calc R
H10P H 0.1611 0.1427 0.5148 0.054 Uiso 1 1 calc R
C110 C 0.1986(3) 0.1958(3) 0.4595(3) 0.0500(16) Uani 1 1 d .
H11A H 0.2142 0.2277 0.4863 0.060 Uiso 1 1 calc R
H11B H 0.1824 0.2175 0.4258 0.060 Uiso 1 1 calc R
C111 C 0.2519(3) 0.1546(4) 0.4494(3) 0.0576(18) Uani 1 1 d .
H11C H 0.2696 0.1346 0.4836 0.069 Uiso 1 1 calc R
H11D H 0.2360 0.1214 0.4240 0.069 Uiso 1 1 calc R
C112 C 0.3027(3) 0.1893(4) 0.4270(3) 0.070(2) Uani 1 1 d .
H11E H 0.2847 0.2111 0.3939 0.084 Uiso 1 1 calc R
H11F H 0.3200 0.2211 0.4533 0.084 Uiso 1 1 calc R
C113 C 0.3543(4) 0.1477(5) 0.4145(4) 0.089(3) Uani 1 1 d .
H11G H 0.3368 0.1150 0.3892 0.106 Uiso 1 1 calc R
H11H H 0.3734 0.1270 0.4479 0.106 Uiso 1 1 calc R
C114 C 0.4047(5) 0.1828(6) 0.3899(5) 0.130(4) Uani 1 1 d .
H11I H 0.3857 0.2033 0.3564 0.156 Uiso 1 1 calc R
H11J H 0.4221 0.2156 0.4152 0.156 Uiso 1 1 calc R
C115 C 0.4562(5) 0.1414(8) 0.3776(6) 0.177(7) Uani 1 1 d .
H11K H 0.4761 0.1219 0.4108 0.265 Uiso 1 1 calc R
H11L H 0.4866 0.1661 0.3619 0.265 Uiso 1 1 calc R
H11M H 0.4394 0.1091 0.3522 0.265 Uiso 1 1 calc R
C117 C -0.0065(4) 0.3188(5) 0.6801(5) 0.138(6) Uani 1 1 d D
H11N H 0.0090 0.3027 0.7163 0.166 Uiso 1 1 calc R
H11O H -0.0103 0.3644 0.6835 0.166 Uiso 1 1 calc R
C118 C 0.0420(6) 0.3070(5) 0.6459(4) 0.147(6) Uani 1 1 d D
H11P H 0.0466 0.2613 0.6442 0.176 Uiso 1 1 calc R
H11Q H 0.0248 0.3207 0.6093 0.176 Uiso 1 1 calc R
Cl1 Cl -0.11549(16) 0.30982(11) 0.71122(10) 0.1139(10) Uani 1 1 d D
Cl2 Cl 0.15863(15) 0.31047(10) 0.61278(10) 0.1125(10) Uani 1 1 d D
C107 C -0.4351(12) 0.2545(15) 0.7845(8) 0.389(19) Uiso 1 1 d D
H10S H -0.4603 0.2357 0.8093 0.584 Uiso 1 1 calc R
H10T H -0.4170 0.2932 0.7998 0.584 Uiso 1 1 calc R
H10U H -0.4021 0.2257 0.7785 0.584 Uiso 1 1 calc R
C116 C -0.0661(5) 0.2952(6) 0.6656(5) 0.143(5) Uiso 1 1 d D
H11R H -0.0633 0.2497 0.6608 0.171 Uiso 1 1 calc R
H11S H -0.0838 0.3132 0.6306 0.171 Uiso 1 1 calc R
C119 C 0.0979(6) 0.3298(8) 0.6556(7) 0.186(8) Uiso 1 1 d D
H11T H 0.1147 0.3179 0.6928 0.223 Uiso 1 1 calc R
H11U H 0.0937 0.3756 0.6553 0.223 Uiso 1 1 calc R

loop_
_atom_site_aniso_label
_atom_site_aniso_U_11
_atom_site_aniso_U_22
_atom_site_aniso_U_33
_atom_site_aniso_U_23
_atom_site_aniso_U_13
_atom_site_aniso_U_12
O1 0.043(2) 0.041(2) 0.048(2) -0.0104(18) 0.027(2) -0.0092(19)
O2 0.040(2) 0.035(2) 0.037(2) -0.0056(17) 0.0193(18) -0.0005(18)
O3 0.047(2) 0.040(2) 0.037(2) 0.0051(17) 0.0209(19) 0.0013(19)
O4 0.039(2) 0.052(3) 0.042(2) 0.0135(19) 0.0153(19) 0.0046(19)
O5 0.039(2) 0.038(2) 0.061(3) 0.007(2) 0.020(2) -0.0043(19)
O6 0.042(3) 0.047(3) 0.069(3) -0.001(2) 0.021(2) -0.016(2)
O7 0.031(2) 0.045(2) 0.052(2) 0.0068(19) 0.0078(19) -0.0032(18)
O8 0.033(2) 0.053(3) 0.051(3) 0.009(2) 0.008(2) 0.0005(19)
O9 0.035(2) 0.038(2) 0.056(3) 0.0079(19) 0.020(2) 0.0087(18)
O10 0.042(2) 0.034(2) 0.065(3) 0.0000(19) 0.024(2) 0.0094(19)
C1 0.034(3) 0.028(3) 0.034(3) 0.005(2) 0.016(2) 0.002(2)
C2 0.035(3) 0.027(3) 0.030(3) 0.007(2) 0.010(2) 0.005(2)
C3 0.037(3) 0.026(3) 0.035(3) 0.006(2) 0.010(2) 0.003(2)
C4 0.035(3) 0.024(3) 0.029(3) 0.005(2) 0.014(2) 0.006(2)
C5 0.039(3) 0.025(3) 0.029(3) 0.007(2) 0.005(2) 0.004(2)
C6 0.040(3) 0.027(3) 0.033(3) 0.005(2) 0.008(3) 0.000(2)
C7 0.041(3) 0.032(3) 0.039(3) 0.003(2) 0.011(3) 0.007(3)
C8 0.034(3) 0.023(3) 0.034(3) -0.004(2) 0.007(2) -0.010(2)
C9 0.035(3) 0.026(3) 0.034(3) -0.001(2) 0.016(2) -0.006(2)
C10 0.041(3) 0.027(3) 0.043(3) -0.002(2) 0.009(3) 0.001(3)
C11 0.039(3) 0.025(3) 0.032(3) -0.002(2) 0.008(2) -0.007(2)
C12 0.038(3) 0.025(3) 0.028(3) 0.000(2) 0.015(2) -0.005(2)
C13 0.037(3) 0.028(3) 0.037(3) -0.005(2) 0.011(3) -0.003(2)
C14 0.042(4) 0.042(3) 0.036(3) 0.001(3) -0.001(3) -0.002(3)
C15 0.037(3) 0.033(3) 0.031(3) 0.003(2) 0.002(2) -0.003(3)
C16 0.033(3) 0.034(3) 0.036(3) 0.004(2) 0.007(3) -0.009(3)
C17 0.031(3) 0.041(3) 0.039(3) 0.006(3) 0.007(3) -0.001(3)
C18 0.028(3) 0.032(3) 0.034(3) 0.008(2) 0.002(2) 0.001(2)
C19 0.025(3) 0.038(3) 0.029(3) 0.005(2) 0.002(2) -0.006(2)
C20 0.036(3) 0.037(3) 0.031(3) 0.002(2) 0.003(2) -0.002(3)
C21 0.037(3) 0.033(3) 0.054(4) 0.015(3) 0.002(3) 0.006(3)
C22 0.032(3) 0.022(3) 0.045(3) 0.011(2) 0.004(3) 0.001(2)
C23 0.022(3) 0.029(3) 0.046(3) 0.006(2) 0.004(3) 0.002(2)
C24 0.045(4) 0.024(3) 0.050(4) 0.004(2) 0.016(3) 0.003(3)
C25 0.036(3) 0.017(3) 0.051(3) 0.006(2) 0.007(3) 0.004(2)
C26 0.026(3) 0.021(3) 0.047(3) 0.007(2) 0.002(3) 0.000(2)
C27 0.050(4) 0.022(3) 0.051(4) 0.011(2) 0.018(3) 0.002(3)
C28 0.049(4) 0.032(3) 0.052(4) 0.003(3) 0.003(3) -0.001(3)
C29 0.034(3) 0.020(3) 0.042(3) -0.004(2) 0.003(3) 0.002(2)
C30 0.027(3) 0.032(3) 0.040(3) 0.000(2) 0.006(2) 0.004(2)
C31 0.037(3) 0.035(3) 0.026(3) -0.002(2) 0.005(2) -0.003(3)
C32 0.032(3) 0.028(3) 0.027(3) 0.000(2) 0.002(2) 0.002(2)
C33 0.031(3) 0.032(3) 0.035(3) 0.003(2) 0.009(2) 0.007(2)
C34 0.032(3) 0.033(3) 0.034(3) 0.000(2) 0.003(2) -0.001(2)
C35 0.046(4) 0.036(3) 0.031(3) 0.002(2) -0.001(3) 0.003(3)
C36 0.040(3) 0.035(3) 0.049(3) -0.007(3) 0.023(3) -0.008(3)
C37 0.047(4) 0.053(4) 0.057(4) -0.017(3) 0.026(3) -0.006(3)
C38 0.059(4) 0.062(4) 0.065(4) -0.014(4) 0.037(4) -0.014(4)
C39 0.052(5) 0.096(6) 0.070(5) -0.015(4) 0.038(4) -0.006(4)
C40 0.082(6) 0.098(7) 0.108(7) -0.023(6) 0.062(6) -0.022(5)
C41 0.071(6) 0.129(8) 0.099(7) -0.007(6) 0.059(5) -0.011(6)
C42 0.177(13) 0.172(13) 0.200(14) -0.044(11) 0.162(12) -0.070(11)
C43 0.25(2) 0.24(2) 0.27(2) -0.056(17) 0.178(19) -0.090(17)
C44 0.031(3) 0.043(3) 0.032(3) 0.001(2) 0.015(2) 0.002(3)
C45 0.034(3) 0.044(3) 0.039(3) -0.003(3) 0.019(3) 0.001(3)
C46 0.034(3) 0.062(4) 0.039(3) 0.001(3) 0.013(3) 0.000(3)
C47 0.039(4) 0.060(4) 0.052(4) -0.010(3) 0.025(3) -0.007(3)
C48 0.037(4) 0.078(5) 0.051(4) -0.007(3) 0.018(3) -0.004(3)
C49 0.040(4) 0.082(5) 0.068(5) -0.012(4) 0.030(4) -0.005(4)
C50 0.049(5) 0.127(8) 0.086(6) -0.021(5) 0.035(4) -0.014(5)
C51 0.072(6) 0.143(9) 0.105(7) -0.021(7) 0.048(6) -0.013(6)
C52 0.039(3) 0.036(3) 0.042(3) 0.001(3) 0.024(3) 0.002(3)
C53 0.043(4) 0.042(3) 0.042(3) 0.008(3) 0.024(3) 0.001(3)
C54 0.054(4) 0.039(3) 0.055(4) 0.010(3) 0.021(3) 0.001(3)
C55 0.048(4) 0.068(5) 0.063(4) 0.024(4) 0.029(3) 0.013(3)
C56 0.060(5) 0.062(5) 0.074(5) 0.026(4) 0.030(4) 0.015(4)
C57 0.070(5) 0.092(6) 0.093(6) 0.035(5) 0.048(5) 0.021(5)
C58 0.070(6) 0.116(8) 0.112(8) 0.014(6) 0.051(6) 0.008(5)
C59 0.103(8) 0.170(12) 0.125(9) 0.014(8) 0.061(7) 0.022(8)
C60 0.037(3) 0.045(3) 0.044(3) 0.005(3) 0.018(3) 0.002(3)
C61 0.037(3) 0.055(4) 0.050(4) 0.004(3) 0.022(3) -0.005(3)
C62 0.046(4) 0.061(4) 0.060(4) 0.008(3) 0.024(3) 0.002(3)
C63 0.050(4) 0.054(4) 0.058(4) 0.005(3) 0.016(3) -0.004(3)
C64 0.053(4) 0.067(5) 0.064(4) 0.008(4) 0.024(4) -0.002(4)
C65 0.056(5) 0.061(5) 0.075(5) 0.006(4) 0.025(4) -0.005(4)
C66 0.071(6) 0.093(7) 0.103(7) 0.018(5) 0.038(5) 0.012(5)
C67 0.107(8) 0.122(9) 0.126(9) 0.003(7) 0.070(7) -0.002(7)
C68 0.039(3) 0.043(3) 0.045(3) 0.009(3) 0.009(3) 0.000(3)
C69 0.039(4) 0.049(4) 0.051(4) 0.012(3) 0.013(3) -0.003(3)
C70 0.048(4) 0.056(4) 0.057(4) 0.014(3) 0.022(3) 0.003(3)
C71 0.048(4) 0.063(5) 0.071(5) 0.018(4) 0.017(4) 0.002(4)
C72 0.061(5) 0.081(6) 0.088(6) 0.020(5) 0.034(4) 0.012(4)
C73 0.052(5) 0.125(8) 0.138(9) 0.037(7) 0.050(6) 0.019(5)
C74 0.089(8) 0.185(13) 0.147(10) 0.051(9) 0.064(8) 0.040(8)
C75 0.077(8) 0.28(2) 0.235(17) 0.073(15) 0.088(10) 0.020(10)
C76 0.054(4) 0.062(5) 0.078(5) 0.005(4) 0.029(4) -0.010(4)
C77 0.073(6) 0.103(7) 0.130(8) 0.012(6) 0.062(6) -0.019(5)
C78 0.101(9) 0.138(10) 0.144(11) 0.028(9) 0.035(8) -0.026(8)
C79 0.120(9) 0.101(8) 0.113(9) -0.017(7) 0.022(7) 0.029(7)
C80 0.109(9) 0.143(11) 0.153(12) 0.055(10) 0.029(9) -0.017(8)
C81 0.160(13) 0.158(12) 0.126(11) 0.029(9) 0.071(10) 0.046(10)
C82 0.123(12) 0.31(2) 0.219(18) 0.075(17) 0.101(13) 0.082(14)
C83 0.162(15) 0.26(2) 0.197(17) -0.097(16) 0.056(13) 0.014(15)
C84 0.038(3) 0.043(3) 0.048(4) 0.011(3) 0.013(3) 0.004(3)
C85 0.036(4) 0.049(4) 0.066(4) 0.025(3) 0.013(3) 0.007(3)
C86 0.042(4) 0.071(5) 0.076(5) 0.030(4) 0.021(4) 0.019(4)
C87 0.055(5) 0.106(7) 0.124(8) 0.045(6) 0.042(5) 0.018(5)
C88 0.069(6) 0.194(12) 0.158(10) 0.102(9) 0.073(7) 0.056(7)
C89 0.087(8) 0.198(14) 0.32(2) 0.124(14) 0.127(12) 0.045(9)
C90 0.158(16) 0.43(4) 0.55(4) 0.28(3) 0.27(2) 0.13(2)
C91 0.53(5) 0.57(6) 1.66(16) 0.80(9) 0.88(9) 0.43(5)
C92 0.039(4) 0.044(4) 0.055(4) 0.004(3) 0.015(3) 0.003(3)
C93 0.036(4) 0.055(4) 0.056(4) 0.005(3) 0.012(3) -0.005(3)
C94 0.049(4) 0.068(5) 0.058(4) 0.001(4) 0.016(3) 0.000(4)
C95 0.054(5) 0.075(5) 0.069(5) -0.006(4) 0.021(4) -0.002(4)
C96 0.082(7) 0.110(7) 0.085(6) -0.011(5) 0.032(5) -0.005(5)
C97 0.067(6) 0.142(10) 0.131(9) -0.022(7) 0.046(6) -0.012(6)
C98 0.059(8) 0.81(7) 0.162(17) 0.11(3) 0.041(9) -0.043(19)
C99 0.77(7) 0.154(18) 0.20(2) -0.040(16) 0.14(4) 0.11(3)
C100 0.056(4) 0.045(4) 0.081(5) 0.005(3) 0.042(4) 0.000(3)
C101 0.056(5) 0.055(5) 0.140(8) -0.002(5) 0.066(5) 0.003(4)
C102 0.137(10) 0.075(7) 0.300(18) 0.015(9) 0.171(12) 0.001(7)
C103 0.125(9) 0.118(9) 0.111(8) -0.005(7) 0.058(7) -0.043(7)
C104 0.084(7) 0.131(9) 0.182(12) 0.055(9) 0.076(8) 0.013(7)
C105 0.159(14) 0.213(17) 0.156(13) 0.002(12) 0.074(11) -0.026(12)
C106 0.156(15) 0.48(4) 0.137(13) 0.105(19) 0.075(12) 0.095(19)
C108 0.039(4) 0.041(3) 0.047(3) -0.005(3) 0.015(3) 0.005(3)
C109 0.042(4) 0.049(4) 0.046(4) -0.006(3) 0.014(3) 0.014(3)
C110 0.041(4) 0.064(4) 0.048(4) -0.015(3) 0.015(3) 0.007(3)
C111 0.047(4) 0.082(5) 0.047(4) -0.013(4) 0.018(3) 0.012(4)
C112 0.049(4) 0.103(6) 0.063(5) -0.014(4) 0.025(4) 0.003(4)
C113 0.059(5) 0.132(8) 0.083(6) -0.012(6) 0.037(5) 0.015(5)
C114 0.075(7) 0.191(13) 0.138(10) -0.021(9) 0.060(7) 0.007(8)
C115 0.087(8) 0.28(2) 0.180(14) -0.017(13) 0.078(9) 0.037(10)
C117 0.129(10) 0.091(8) 0.169(12) 0.094(8) -0.059(9) -0.027(7)
C118 0.28(2) 0.065(6) 0.108(9) 0.061(6) 0.066(11) 0.052(10)
Cl1 0.197(3) 0.0658(14) 0.0719(15) 0.0127(11) -0.0038(17) 0.0286(17)
Cl2 0.175(3) 0.0586(13) 0.0896(17) 0.0090(12) -0.0304(17) 0.0059(15)

loop_
_atom_type_symbol
_atom_type_description
_atom_type_scat_dispersion_real
_atom_type_scat_dispersion_imag
_atom_type_scat_source
C C 0.0033 0.0016 'International Tables Vol C Tables 4.2.6.8 and 6.1.1.4'
H H 0.0000 0.0000 'International Tables Vol C Tables 4.2.6.8 and 6.1.1.4'
O O 0.0106 0.0060 'International Tables Vol C Tables 4.2.6.8 and 6.1.1.4'
Cl Cl 0.1484 0.1585 'International Tables Vol C Tables 4.2.6.8 and 6.1.1.4'

loop_
_geom_angle_atom_site_label_1
_geom_angle_atom_site_label_2
_geom_angle_atom_site_label_3
_geom_angle
C1 O1 C36 118.0(4)
C4 O2 C44 116.9(4)
C12 O3 C52 118.2(4)
C9 O4 C60 119.1(4)
C19 O5 C68 116.5(4)
C16 O6 C76 119.5(5)
C26 O7 C84 118.7(4)
C23 O8 C92 118.0(4)
C33 O9 C100 117.2(4)
C30 O10 C108 118.2(4)
O1 C1 C6 124.7(5)
O1 C1 C2 116.0(5)
C6 C1 C2 119.3(5)
C3 C2 C1 118.8(5)
C3 C2 C7 120.3(5)
C1 C2 C7 120.8(5)
C4 C3 C2 121.7(5)
C4 C3 H3 119.2
C2 C3 H3 119.1
O2 C4 C3 124.2(5)
O2 C4 C5 115.9(5)
C3 C4 C5 119.9(5)
C6 C5 C4 118.0(5)
C6 C5 C35 122.1(5)
C4 C5 C35 119.9(5)
C1 C6 C5 122.1(5)
C1 C6 H6 118.9
C5 C6 H6 118.9
C2 C7 C8 112.0(4)
C2 C7 H7A 109.2
C8 C7 H7A 109.2
C2 C7 H7B 109.2
C8 C7 H7B 109.2
H7A C7 H7B 107.9
C13 C8 C9 117.9(5)
C13 C8 C7 120.5(5)
C9 C8 C7 121.5(5)
C10 C9 O4 124.9(5)
C10 C9 C8 120.0(5)
O4 C9 C8 115.1(5)
C11 C10 C9 121.7(5)
C11 C10 H10 119.2
C9 C10 H10 119.2
C10 C11 C12 118.7(5)
C10 C11 C14 120.6(5)
C12 C11 C14 120.6(5)
O3 C12 C13 124.7(5)
O3 C12 C11 116.0(5)
C13 C12 C11 119.3(5)
C12 C13 C8 122.5(5)
C12 C13 H13 118.8
C8 C13 H13 118.8
C15 C14 C11 109.1(4)
C15 C14 H14A 109.9
C11 C14 H14A 109.9
C15 C14 H14B 109.9
C11 C14 H14B 109.9
H14A C14 H14B 108.3
C20 C15 C16 117.9(5)
C20 C15 C14 121.4(5)
C16 C15 C14 120.4(5)
O6 C16 C17 122.9(5)
O6 C16 C15 116.3(5)
C17 C16 C15 120.7(5)
C16 C17 C18 120.9(5)
C16 C17 H17 119.6
C18 C17 H17 119.6
C17 C18 C19 118.2(5)
C17 C18 C21 121.2(5)
C19 C18 C21 120.7(5)
C20 C19 O5 123.0(5)
C20 C19 C18 120.2(5)
O5 C19 C18 116.8(5)
C19 C20 C15 122.0(5)
C19 C20 H20 119.0
C15 C20 H20 119.0
C22 C21 C18 114.8(4)
C22 C21 H21A 108.6
C18 C21 H21A 108.6
C22 C21 H21B 108.6
C18 C21 H21B 108.6
H21A C21 H21B 107.5
C23 C22 C27 116.8(5)
C23 C22 C21 122.8(5)
C27 C22 C21 120.4(5)
C22 C23 C24 122.2(5)
C22 C23 O8 115.2(5)
C24 C23 O8 122.6(5)
C25 C24 C23 120.5(5)
C25 C24 H24 119.7
C23 C24 H24 119.7
C26 C25 C24 118.1(5)
C26 C25 C28 121.9(5)
C24 C25 C28 120.0(5)
C25 C26 O7 116.2(5)
C25 C26 C27 121.4(5)
O7 C26 C27 122.5(5)
C22 C27 C26 121.0(5)
C22 C27 H27 119.5
C26 C27 H27 119.5
C25 C28 C29 108.6(4)
C25 C28 H28A 110.0
C29 C28 H28A 110.0
C25 C28 H28B 110.0
C29 C28 H28B 110.0
H28A C28 H28B 108.3
C34 C29 C30 119.6(5)
C34 C29 C28 120.4(5)
C30 C29 C28 119.7(5)
O10 C30 C31 124.1(5)
O10 C30 C29 116.7(5)
C31 C30 C29 119.2(5)
C30 C31 C32 121.2(5)
C30 C31 H31 119.4
C32 C31 H31 119.4
C33 C32 C31 118.5(5)
C33 C32 C35 120.9(5)
C31 C32 C35 120.5(5)
C32 C33 C34 120.8(5)
C32 C33 O9 116.5(4)
C34 C33 O9 122.6(5)
C29 C34 C33 120.7(5)
C29 C34 H34 119.7
C33 C34 H34 119.7
C32 C35 C5 112.5(4)
C32 C35 H35A 109.1
C5 C35 H35A 109.1
C32 C35 H35B 109.1
C5 C35 H35B 109.1
H35A C35 H35B 107.8
O1 C36 C37 108.6(5)
O1 C36 H36A 110.0
C37 C36 H36A 110.0
O1 C36 H36B 110.0
C37 C36 H36B 110.0
H36A C36 H36B 108.3
C36 C37 C38 113.4(5)
C36 C37 H37A 108.9
C38 C37 H37A 108.9
C36 C37 H37B 108.9
C38 C37 H37B 108.9
H37A C37 H37B 107.7
C37 C38 C39 115.4(6)
C37 C38 H38A 108.4
C39 C38 H38A 108.4
C37 C38 H38B 108.4
C39 C38 H38B 108.4
H38A C38 H38B 107.5
C40 C39 C38 117.3(7)
C40 C39 H39A 108.0
C38 C39 H39A 108.0
C40 C39 H39B 108.0
C38 C39 H39B 108.0
H39A C39 H39B 107.2
C41 C40 C39 117.2(8)
C41 C40 H40A 108.0
C39 C40 H40A 108.0
C41 C40 H40B 108.0
C39 C40 H40B 108.0
H40A C40 H40B 107.2
C42 C41 C40 117.7(9)
C42 C41 H41A 107.9
C40 C41 H41A 107.9
C42 C41 H41B 107.9
C40 C41 H41B 107.9
H41A C41 H41B 107.2
C41 C42 C43 114.2(12)
C41 C42 H42A 108.7
C43 C42 H42A 108.7
C41 C42 H42B 108.7
C43 C42 H42B 108.7
H42A C42 H42B 107.6
C42 C43 H43A 109.5
C42 C43 H43B 109.5
H43A C43 H43B 109.5
C42 C43 H43C 109.5
H43A C43 H43C 109.5
H43B C43 H43C 109.5
O2 C44 C45 109.0(4)
O2 C44 H44A 109.9
C45 C44 H44A 109.9
O2 C44 H44B 109.9
C45 C44 H44B 109.9
H44A C44 H44B 108.3
C44 C45 C46 113.4(5)
C44 C45 H45A 108.9
C46 C45 H45A 108.9
C44 C45 H45B 108.9
C46 C45 H45B 108.9
H45A C45 H45B 107.7
C45 C46 C47 113.4(5)
C45 C46 H46A 108.9
C47 C46 H46A 108.9
C45 C46 H46B 108.9
C47 C46 H46B 108.9
H46A C46 H46B 107.7
C48 C47 C46 117.1(5)
C48 C47 H47A 108.0
C46 C47 H47A 108.0
C48 C47 H47B 108.0
C46 C47 H47B 108.0
H47A C47 H47B 107.3
C47 C48 C49 115.5(6)
C47 C48 H48A 108.4
C49 C48 H48A 108.4
C47 C48 H48B 108.4
C49 C48 H48B 108.4
H48A C48 H48B 107.5
C50 C49 C48 116.3(6)
C50 C49 H49A 108.2
C48 C49 H49A 108.2
C50 C49 H49B 108.2
C48 C49 H49B 108.2
H49A C49 H49B 107.4
C49 C50 C51 114.9(7)
C49 C50 H50A 108.5
C51 C50 H50A 108.6
C49 C50 H50B 108.5
C51 C50 H50B 108.5
H50A C50 H50B 107.5
C50 C51 H51A 109.5
C50 C51 H51B 109.5
H51A C51 H51B 109.5
C50 C51 H51C 109.5
H51A C51 H51C 109.5
H51B C51 H51C 109.5
O3 C52 C53 108.8(5)
O3 C52 H52A 109.9
C53 C52 H52A 109.9
O3 C52 H52B 109.9
C53 C52 H52B 109.9
H52A C52 H52B 108.3
C54 C53 C52 112.8(5)
C54 C53 H53A 109.0
C52 C53 H53A 109.0
C54 C53 H53B 109.0
C52 C53 H53B 109.0
H53A C53 H53B 107.8
C53 C54 C55 114.2(5)
C53 C54 H54A 108.7
C55 C54 H54A 108.7
C53 C54 H54B 108.7
C55 C54 H54B 108.7
H54A C54 H54B 107.6
C56 C55 C54 114.3(6)
C56 C55 H55A 108.7
C54 C55 H55A 108.7
C56 C55 H55B 108.7
C54 C55 H55B 108.7
H55A C55 H55B 107.6
C55 C56 C57 114.9(6)
C55 C56 H56A 108.5
C57 C56 H56A 108.5
C55 C56 H56B 108.5
C57 C56 H56B 108.5
H56A C56 H56B 107.5
C58 C57 C56 113.9(7)
C58 C57 H57A 108.8
C56 C57 H57A 108.8
C58 C57 H57B 108.8
C56 C57 H57B 108.8
H57A C57 H57B 107.7
C59 C58 C57 112.9(9)
C59 C58 H58A 109.0
C57 C58 H58A 109.0
C59 C58 H58B 109.0
C57 C58 H58B 109.0
H58A C58 H58B 107.8
C58 C59 H59A 109.5
C58 C59 H59B 109.5
H59A C59 H59B 109.5
C58 C59 H59C 109.5
H59A C59 H59C 109.5
H59B C59 H59C 109.5
O4 C60 C61 108.0(5)
O4 C60 H60A 110.1
C61 C60 H60A 110.1
O4 C60 H60B 110.1
C61 C60 H60B 110.1
H60A C60 H60B 108.4
C62 C61 C60 113.2(5)
C62 C61 H61A 108.9
C60 C61 H61A 108.9
C62 C61 H61B 108.9
C60 C61 H61B 108.9
H61A C61 H61B 107.7
C61 C62 C63 113.4(6)
C61 C62 H62A 108.9
C63 C62 H62A 108.9
C61 C62 H62B 108.9
C63 C62 H62B 108.9
H62A C62 H62B 107.7
C64 C63 C62 114.1(6)
C64 C63 H63A 108.7
C62 C63 H63A 108.7
C64 C63 H63B 108.7
C62 C63 H63B 108.7
H63A C63 H63B 107.6
C63 C64 C65 115.4(6)
C63 C64 H64A 108.4
C65 C64 H64A 108.4
C63 C64 H64B 108.4
C65 C64 H64B 108.4
H64A C64 H64B 107.5
C64 C65 C66 114.2(6)
C64 C65 H65A 108.7
C66 C65 H65A 108.7
C64 C65 H65B 108.7
C66 C65 H65B 108.7
H65A C65 H65B 107.6
C67 C66 C65 113.8(8)
C67 C66 H66A 108.8
C65 C66 H66A 108.8
C67 C66 H66B 108.8
C65 C66 H66B 108.8
H66A C66 H66B 107.7
C66 C67 H67A 109.5
C66 C67 H67B 109.5
H67A C67 H67B 109.5
C66 C67 H67C 109.5
H67A C67 H67C 109.5
H67B C67 H67C 109.5
O5 C68 C69 109.9(5)
O5 C68 H68A 109.7
C69 C68 H68A 109.7
O5 C68 H68B 109.7
C69 C68 H68B 109.7
H68A C68 H68B 108.2
C68 C69 C70 109.7(5)
C68 C69 H69A 109.7
C70 C69 H69A 109.7
C68 C69 H69B 109.7
C70 C69 H69B 109.7
H69A C69 H69B 108.2
C71 C70 C69 114.2(6)
C71 C70 H70A 108.7
C69 C70 H70A 108.7
C71 C70 H70B 108.7
C69 C70 H70B 108.7
H70A C70 H70B 107.6
C72 C71 C70 113.2(6)
C72 C71 H71A 108.9
C70 C71 H71A 108.9
C72 C71 H71B 108.9
C70 C71 H71B 108.9
H71A C71 H71B 107.8
C73 C72 C71 113.3(7)
C73 C72 H72A 108.9
C71 C72 H72A 108.9
C73 C72 H72B 108.9
C71 C72 H72B 108.9
H72A C72 H72B 107.7
C72 C73 C74 114.0(9)
C72 C73 H73A 108.7
C74 C73 H73A 108.7
C72 C73 H73B 108.7
C74 C73 H73B 108.7
H73A C73 H73B 107.6
C73 C74 C75 113.2(12)
C73 C74 H74A 108.9
C75 C74 H74A 108.9
C73 C74 H74B 108.9
C75 C74 H74B 108.9
H74A C74 H74B 107.7
C74 C75 H75A 109.5
C74 C75 H75B 109.5
H75A C75 H75B 109.5
C74 C75 H75C 109.5
H75A C75 H75C 109.5
H75B C75 H75C 109.5
O6 C76 C77 106.3(6)
O6 C76 H76A 110.5
C77 C76 H76A 110.5
O6 C76 H76B 110.5
C77 C76 H76B 110.5
H76A C76 H76B 108.7
C78 C77 C76 116.2(9)
C78 C77 H77A 108.2
C76 C77 H77A 108.2
C78 C77 H77B 108.2
C76 C77 H77B 108.2
H77A C77 H77B 107.4
C77 C78 C79 113.1(10)
C77 C78 H78A 109.0
C79 C78 H78A 109.0
C77 C78 H78B 109.0
C79 C78 H78B 109.0
H78A C78 H78B 107.8
C78 C79 C80 112.2(10)
C78 C79 H79A 109.2
C80 C79 H79A 109.2
C78 C79 H79B 109.2
C80 C79 H79B 109.2
H79A C79 H79B 107.9
C81 C80 C79 117.8(11)
C81 C80 H80A 107.9
C79 C80 H80A 107.9
C81 C80 H80B 107.9
C79 C80 H80B 107.9
H80A C80 H80B 107.2
C80 C81 C82 119.7(14)
C80 C81 H81A 107.4
C82 C81 H81A 107.4
C80 C81 H81B 107.4
C82 C81 H81B 107.4
H81A C81 H81B 106.9
C83 C82 C81 119.3(15)
C83 C82 H82A 107.5
C81 C82 H82A 107.5
C83 C82 H82B 107.5
C81 C82 H82B 107.5
H82A C82 H82B 107.0
C82 C83 H83A 109.5
C82 C83 H83B 109.5
H83A C83 H83B 109.5
C82 C83 H83C 109.5
H83A C83 H83C 109.5
H83B C83 H83C 109.5
O7 C84 C85 108.8(5)
O7 C84 H84A 109.9
C85 C84 H84A 109.9
O7 C84 H84B 109.9
C85 C84 H84B 109.9
H84A C84 H84B 108.3
C86 C85 C84 111.8(6)
C86 C85 H85A 109.3
C84 C85 H85A 109.3
C86 C85 H85B 109.3
C84 C85 H85B 109.3
H85A C85 H85B 107.9
C85 C86 C87 112.4(7)
C85 C86 H86A 109.1
C87 C86 H86A 109.1
C85 C86 H86B 109.1
C87 C86 H86B 109.1
H86A C86 H86B 107.9
C88 C87 C86 113.9(9)
C88 C87 H87A 108.8
C86 C87 H87A 108.8
C88 C87 H87B 108.8
C86 C87 H87B 108.8
H87A C87 H87B 107.7
C87 C88 C89 113.0(12)
C87 C88 H88A 109.0
C89 C88 H88A 109.0
C87 C88 H88B 109.0
C89 C88 H88B 109.0
H88A C88 H88B 107.8
C90 C89 C88 112.7(16)
C90 C89 H89A 109.1
C88 C89 H89A 109.1
C90 C89 H89B 109.1
C88 C89 H89B 109.1
H89A C89 H89B 107.8
C91 C90 C89 108.6(18)
C91 C90 H90A 110.0
C89 C90 H90A 110.0
C91 C90 H90B 110.0
C89 C90 H90B 110.0
H90A C90 H90B 108.3
C90 C91 H91A 109.5
C90 C91 H91B 109.5
H91A C91 H91B 109.5
C90 C91 H91C 109.5
H91A C91 H91C 109.5
H91B C91 H91C 109.5
O8 C92 C93 109.6(5)
O8 C92 H92A 109.8
C93 C92 H92A 109.8
O8 C92 H92B 109.8
C93 C92 H92B 109.8
H92A C92 H92B 108.2
C92 C93 C94 111.7(6)
C92 C93 H93A 109.3
C94 C93 H93A 109.3
C92 C93 H93B 109.3
C94 C93 H93B 109.3
H93A C93 H93B 107.9
C93 C94 C95 113.7(6)
C93 C94 H94A 108.8
C95 C94 H94A 108.8
C93 C94 H94B 108.8
C95 C94 H94B 108.8
H94A C94 H94B 107.7
C94 C95 C96 112.4(7)
C94 C95 H95A 109.1
C96 C95 H95A 109.1
C94 C95 H95B 109.1
C96 C95 H95B 109.1
H95A C95 H95B 107.9
C97 C96 C95 112.1(8)
C97 C96 H96A 109.2
C95 C96 H96A 109.2
C97 C96 H96B 109.2
C95 C96 H96B 109.2
H96A C96 H96B 107.9
C96 C97 C98 104.2(8)
C96 C97 H97A 110.9
C98 C97 H97A 111.0
C96 C97 H97B 110.9
C98 C97 H97B 110.8
H97A C97 H97B 108.9
C99 C98 C97 85.2(15)
C99 C98 H98A 114.3
C97 C98 H98A 114.4
C99 C98 H98B 114.6
C97 C98 H98B 114.5
H98A C98 H98B 111.6
C98 C99 H99A 109.5
C98 C99 H99B 109.6
H99A C99 H99B 109.5
C98 C99 H99C 109.3
H99A C99 H99C 109.5
H99B C99 H99C 109.5
O9 C100 C101 110.4(5)
O9 C100 H10A 109.6
C101 C100 H10A 109.6
O9 C100 H10B 109.6
C101 C100 H10B 109.6
H10A C100 H10B 108.1
C100 C101 C102 109.6(7)
C100 C101 H10C 109.8
C102 C101 H10C 109.7
C100 C101 H10D 109.8
C102 C101 H10D 109.8
H10C C101 H10D 108.2
C103 C102 C101 118.9(10)
C103 C102 H10E 107.6
C101 C102 H10E 107.6
C103 C102 H10F 107.6
C101 C102 H10F 107.6
H10E C102 H10F 107.0
C102 C103 C104 118.9(11)
C102 C103 H10G 107.6
C104 C103 H10G 107.6
C102 C103 H10H 107.6
C104 C103 H10H 107.6
H10G C103 H10H 107.0
C105 C104 C103 118.6(11)
C105 C104 H10I 107.7
C103 C104 H10I 107.7
C105 C104 H10J 107.6
C103 C104 H10J 107.7
H10I C104 H10J 107.1
C104 C105 C106 119.7(14)
C104 C105 H10K 107.4
C106 C105 H10K 107.4
C104 C105 H10L 107.4
C106 C105 H10L 107.5
H10K C105 H10L 106.9
C107 C106 C105 109.2(16)
C107 C106 H10Q 109.4
C105 C106 H10Q 109.7
C107 C106 H10R 110.3
C105 C106 H10R 109.9
H10Q C106 H10R 108.3
O10 C108 C109 109.1(5)
O10 C108 H10M 109.9
C109 C108 H10M 109.9
O10 C108 H10N 109.9
C109 C108 H10N 109.9
H10M C108 H10N 108.3
C108 C109 C110 111.6(5)
C108 C109 H10O 109.3
C110 C109 H10O 109.3
C108 C109 H10P 109.3
C110 C109 H10P 109.3
H10O C109 H10P 108.0
C109 C110 C111 114.1(6)
C109 C110 H11A 108.7
C111 C110 H11A 108.7
C109 C110 H11B 108.7
C111 C110 H11B 108.7
H11A C110 H11B 107.6
C112 C111 C110 113.5(6)
C112 C111 H11C 108.9
C110 C111 H11C 108.9
C112 C111 H11D 108.9
C110 C111 H11D 108.9
H11C C111 H11D 107.7
C113 C112 C111 113.4(7)
C113 C112 H11E 108.9
C111 C112 H11E 108.9
C113 C112 H11F 108.9
C111 C112 H11F 108.9
H11E C112 H11F 107.7
C112 C113 C114 113.1(9)
C112 C113 H11G 109.0
C114 C113 H11G 108.9
C112 C113 H11H 108.9
C114 C113 H11H 109.0
H11G C113 H11H 107.8
C115 C114 C113 113.1(12)
C115 C114 H11I 109.0
C113 C114 H11I 109.0
C115 C114 H11J 109.0
C113 C114 H11J 109.0
H11I C114 H11J 107.8
C114 C115 H11K 109.5
C114 C115 H11L 109.5
H11K C115 H11L 109.5
C114 C115 H11M 109.5
H11K C115 H11M 109.5
H11L C115 H11M 109.5
C116 C117 C118 120.3(12)
C116 C117 H11N 107.2
C118 C117 H11N 107.2
C116 C117 H11O 107.2
C118 C117 H11O 107.2
H11N C117 H11O 106.9
C119 C118 C117 123.8(12)
C119 C118 H11P 106.4
C117 C118 H11P 106.4
C119 C118 H11Q 106.4
C117 C118 H11Q 106.4
H11P C118 H11Q 106.5
C106 C107 H10S 109.4
C106 C107 H10T 109.9
H10S C107 H10T 109.5
C106 C107 H10U 109.1
H10S C107 H10U 109.5
H10T C107 H10U 109.5
C117 C116 Cl1 114.3(10)
C117 C116 H11R 108.7
Cl1 C116 H11R 108.7
C117 C116 H11S 108.7
Cl1 C116 H11S 108.7
H11R C116 H11S 107.6
C118 C119 Cl2 122.1(12)
C118 C119 H11T 106.8
Cl2 C119 H11T 106.8
C118 C119 H11U 106.8
Cl2 C119 H11U 106.8
H11T C119 H11U 106.7

loop_
_geom_bond_atom_site_label_1
_geom_bond_atom_site_label_2
_geom_bond_distance
O1 C1 1.377(6)
O1 C36 1.424(6)
O2 C4 1.378(6)
O2 C44 1.436(6)
O3 C12 1.370(6)
O3 C52 1.435(6)
O4 C9 1.385(6)
O4 C60 1.420(7)
O5 C19 1.384(6)
O5 C68 1.435(7)
O6 C16 1.385(6)
O6 C76 1.413(8)
O7 C26 1.384(6)
O7 C84 1.429(7)
O8 C23 1.400(6)
O8 C92 1.425(7)
O9 C33 1.393(6)
O9 C100 1.422(7)
O10 C30 1.375(6)
O10 C108 1.430(7)
C1 C6 1.381(7)
C1 C2 1.408(7)
C2 C3 1.388(7)
C2 C7 1.514(7)
C3 C4 1.377(7)
C3 H3 0.9500
C4 C5 1.413(7)
C5 C6 1.392(7)
C5 C35 1.518(7)
C6 H6 0.9500
C7 C8 1.514(7)
C7 H7A 0.9900
C7 H7B 0.9900
C8 C13 1.383(7)
C8 C9 1.399(7)
C9 C10 1.385(8)
C10 C11 1.380(7)
C10 H10 0.9500
C11 C12 1.400(7)
C11 C14 1.532(7)
C12 C13 1.381(7)
C13 H13 0.9500
C14 C15 1.509(8)
C14 H14A 0.9900
C14 H14B 0.9900
C15 C20 1.387(7)
C15 C16 1.398(8)
C16 C17 1.385(8)
C17 C18 1.397(7)
C17 H17 0.9500
C18 C19 1.405(7)
C18 C21 1.525(8)
C19 C20 1.375(7)
C20 H20 0.9500
C21 C22 1.494(8)
C21 H21A 0.9900
C21 H21B 0.9900
C22 C23 1.389(8)
C22 C27 1.402(8)
C23 C24 1.399(8)
C24 C25 1.397(8)
C24 H24 0.9500
C25 C26 1.376(8)
C25 C28 1.516(8)
C26 C27 1.409(8)
C27 H27 0.9500
C28 C29 1.530(7)
C28 H28A 0.9900
C28 H28B 0.9900
C29 C34 1.373(7)
C29 C30 1.403(8)
C30 C31 1.391(7)
C31 C32 1.394(7)
C31 H31 0.9500
C32 C33 1.384(7)
C32 C35 1.518(7)
C33 C34 1.387(7)
C34 H34 0.9500
C35 H35A 0.9900
C35 H35B 0.9900
C36 C37 1.494(8)
C36 H36A 0.9900
C36 H36B 0.9900
C37 C38 1.496(8)
C37 H37A 0.9900
C37 H37B 0.9900
C38 C39 1.503(9)
C38 H38A 0.9900
C38 H38B 0.9900
C39 C40 1.480(10)
C39 H39A 0.9900
C39 H39B 0.9900
C40 C41 1.481(11)
C40 H40A 0.9900
C40 H40B 0.9900
C41 C42 1.460(12)
C41 H41A 0.9900
C41 H41B 0.9900
C42 C43 1.511(17)
C42 H42A 0.9900
C42 H42B 0.9900
C43 H43A 0.9800
C43 H43B 0.9800
C43 H43C 0.9800
C44 C45 1.504(7)
C44 H44A 0.9900
C44 H44B 0.9900
C45 C46 1.507(8)
C45 H45A 0.9900
C45 H45B 0.9900
C46 C47 1.507(8)
C46 H46A 0.9900
C46 H46B 0.9900
C47 C48 1.505(8)
C47 H47A 0.9900
C47 H47B 0.9900
C48 C49 1.510(9)
C48 H48A 0.9900
C48 H48B 0.9900
C49 C50 1.494(9)
C49 H49A 0.9900
C49 H49B 0.9900
C50 C51 1.512(11)
C50 H50A 0.9900
C50 H50B 0.9900
C51 H51A 0.9800
C51 H51B 0.9800
C51 H51C 0.9800
C52 C53 1.503(7)
C52 H52A 0.9900
C52 H52B 0.9900
C53 C54 1.497(8)
C53 H53A 0.9900
C53 H53B 0.9900
C54 C55 1.518(8)
C54 H54A 0.9900
C54 H54B 0.9900
C55 C56 1.498(9)
C55 H55A 0.9900
C55 H55B 0.9900
C56 C57 1.526(10)
C56 H56A 0.9900
C56 H56B 0.9900
C57 C58 1.514(11)
C57 H57A 0.9900
C57 H57B 0.9900
C58 C59 1.484(12)
C58 H58A 0.9900
C58 H58B 0.9900
C59 H59A 0.9800
C59 H59B 0.9800
C59 H59C 0.9800
C60 C61 1.516(8)
C60 H60A 0.9900
C60 H60B 0.9900
C61 C62 1.483(8)
C61 H61A 0.9900
C61 H61B 0.9900
C62 C63 1.526(9)
C62 H62A 0.9900
C62 H62B 0.9900
C63 C64 1.502(9)
C63 H63A 0.9900
C63 H63B 0.9900
C64 C65 1.513(9)
C64 H64A 0.9900
C64 H64B 0.9900
C65 C66 1.514(10)
C65 H65A 0.9900
C65 H65B 0.9900
C66 C67 1.510(12)
C66 H66A 0.9900
C66 H66B 0.9900
C67 H67A 0.9800
C67 H67B 0.9800
C67 H67C 0.9800
C68 C69 1.504(8)
C68 H68A 0.9900
C68 H68B 0.9900
C69 C70 1.524(9)
C69 H69A 0.9900
C69 H69B 0.9900
C70 C71 1.520(9)
C70 H70A 0.9900
C70 H70B 0.9900
C71 C72 1.520(10)
C71 H71A 0.9900
C71 H71B 0.9900
C72 C73 1.513(11)
C72 H72A 0.9900
C72 H72B 0.9900
C73 C74 1.527(13)
C73 H73A 0.9900
C73 H73B 0.9900
C74 C75 1.541(16)
C74 H74A 0.9900
C74 H74B 0.9900
C75 H75A 0.9800
C75 H75B 0.9800
C75 H75C 0.9800
C76 C77 1.505(10)
C76 H76A 0.9900
C76 H76B 0.9900
C77 C78 1.462(13)
C77 H77A 0.9900
C77 H77B 0.9900
C78 C79 1.476(15)
C78 H78A 0.9900
C78 H78B 0.9900
C79 C80 1.561(15)
C79 H79A 0.9900
C79 H79B 0.9900
C80 C81 1.434(17)
C80 H80A 0.9900
C80 H80B 0.9900
C81 C82 1.530(16)
C81 H81A 0.9900
C81 H81B 0.9900
C82 C83 1.255(13)
C82 H82A 0.9900
C82 H82B 0.9900
C83 H83A 0.9800
C83 H83B 0.9800
C83 H83C 0.9800
C84 C85 1.512(8)
C84 H84A 0.9900
C84 H84B 0.9900
C85 C86 1.501(9)
C85 H85A 0.9900
C85 H85B 0.9900
C86 C87 1.540(11)
C86 H86A 0.9900
C86 H86B 0.9900
C87 C88 1.499(12)
C87 H87A 0.9900
C87 H87B 0.9900
C88 C89 1.578(17)
C88 H88A 0.9900
C88 H88B 0.9900
C89 C90 1.486(19)
C89 H89A 0.9900
C89 H89B 0.9900
C90 C91 1.44(2)
C90 H90A 0.9900
C90 H90B 0.9900
C91 H91A 0.9800
C91 H91B 0.9800
C91 H91C 0.9800
C92 C93 1.497(8)
C92 H92A 0.9900
C92 H92B 0.9900
C93 C94 1.508(9)
C93 H93A 0.9900
C93 H93B 0.9900
C94 C95 1.519(9)
C94 H94A 0.9900
C94 H94B 0.9900
C95 C96 1.533(10)
C95 H95A 0.9900
C95 H95B 0.9900
C96 C97 1.508(12)
C96 H96A 0.9900
C96 H96B 0.9900
C97 C98 1.90(2)
C97 H97A 0.9900
C97 H97B 0.9900
C98 C99 1.366(17)
C98 H98A 0.9900
C98 H98B 0.9900
C99 H99A 0.9800
C99 H99B 0.9800
C99 H99C 0.9800
C100 C101 1.486(9)
C100 H10A 0.9900
C100 H10B 0.9900
C101 C102 1.558(12)
C101 H10C 0.9900
C101 H10D 0.9900
C102 C103 1.339(13)
C102 H10E 0.9900
C102 H10F 0.9900
C103 C104 1.540(12)
C103 H10G 0.9900
C103 H10H 0.9900
C104 C105 1.479(16)
C104 H10I 0.9900
C104 H10J 0.9900
C105 C106 1.545(14)
C105 H10K 0.9900
C105 H10L 0.9900
C106 C107 1.288(17)
C106 H10Q 0.9900
C106 H10R 0.9900
C108 C109 1.492(8)
C108 H10M 0.9900
C108 H10N 0.9900
C109 C110 1.509(9)
C109 H10O 0.9900
C109 H10P 0.9900
C110 C111 1.516(8)
C110 H11A 0.9900
C110 H11B 0.9900
C111 C112 1.514(10)
C111 H11C 0.9900
C111 H11D 0.9900
C112 C113 1.512(10)
C112 H11E 0.9900
C112 H11F 0.9900
C113 C114 1.539(13)
C113 H11G 0.9900
C113 H11H 0.9900
C114 C115 1.505(14)
C114 H11I 0.9900
C114 H11J 0.9900
C115 H11K 0.9800
C115 H11L 0.9800
C115 H11M 0.9800
C117 C116 1.399(12)
C117 C118 1.482(12)
C117 H11N 0.9900
C117 H11O 0.9900
C118 C119 1.308(13)
C118 H11P 0.9900
C118 H11Q 0.9900
Cl1 C116 1.718(10)
Cl2 C119 1.877(12)
C107 H10S 0.9800
C107 H10T 0.9800
C107 H10U 0.9800
C116 H11R 0.9900
C116 H11S 0.9900
C119 H11T 0.9900
C119 H11U 0.9900
